data_7101117
loop_
_publ_author_name
'Evans, P. Andrew'
'Baum, Erich W.'
'Fazal, Aleem N.'
'Pink, Maren'

_publ_section_title
;
Diastereoselective metal-catalyzed [4+2+2] carbocyclization
reactions utilizing a rhodium(I) N-heterocyclic carbene (NHC)
complex:  the first example of a rhodium(I)-NHC-catalyzed
carbocyclization
;
_journal_issue 1
_journal_name_full 'Chemical Communications'
_journal_paper_doi 10.1039/b413438a
_journal_year 2005
_chemical_formula_sum 'C32 H31 N3 O8 S'
_chemical_formula_weight 617.66
_chemical_name_systematic
;
?
;
_space_group_IT_number 14
_symmetry_cell_setting monoclinic
_symmetry_space_group_name_Hall '-P 2ybc'
_symmetry_space_group_name_H-M 'P 1 21/c 1'
_atom_sites_solution_hydrogens geom
_atom_sites_solution_primary direct
_atom_sites_solution_secondary difmap
_audit_creation_method SHELXL-97
_cell_angle_alpha 90.00
_cell_angle_beta 100.270(3)
_cell_angle_gamma 90.00
_cell_formula_units_Z 4
_cell_length_a 13.3244(14)
_cell_length_b 7.2183(8)
_cell_length_c 30.905(3)
_cell_measurement_reflns_used 911
_cell_measurement_temperature 110(2)
_cell_measurement_theta_max 26.25
_cell_measurement_theta_min 2.85
_cell_volume 2924.8(5)
_computing_cell_refinement 'SAINT (Bruker, 1999)'
_computing_data_collection 'SMART (Bruker, 1999)'
_computing_data_reduction
;
SAINT (Bruker, 1999), XTEL _computing_structure_solution
SHELXS-97 (Sheldrick, 1990)
;
_computing_structure_refinement 'SHELXL-97 (Sheldrick, 1997)'
_diffrn_ambient_temperature 110(2)
_diffrn_detector 'CCD area detector'
_diffrn_detector_area_resol_mean 44.52
_diffrn_detector_type 'Bruker SMART 6000'
_diffrn_measured_fraction_theta_full 0.999
_diffrn_measured_fraction_theta_max 0.999
_diffrn_measurement_details '   0.30 degree frames measured for  15.17 seconds each'
_diffrn_measurement_device 'three-circle goniometer with fixed chi'
_diffrn_measurement_device_type 'Bruker Platform goniometer'
_diffrn_measurement_method '\w scans'
_diffrn_radiation_monochromator graphite
_diffrn_radiation_source 'fine-focus sealed tube'
_diffrn_radiation_type MoK\a
_diffrn_radiation_wavelength 0.71073
_diffrn_reflns_av_R_equivalents 0.1049
_diffrn_reflns_av_sigmaI/netI 0.0614
_diffrn_reflns_limit_h_max 17
_diffrn_reflns_limit_h_min -17
_diffrn_reflns_limit_k_max 9
_diffrn_reflns_limit_k_min -9
_diffrn_reflns_limit_l_max 40
_diffrn_reflns_limit_l_min -40
_diffrn_reflns_number 42574
_diffrn_reflns_theta_full 27.57
_diffrn_reflns_theta_max 27.57
_diffrn_reflns_theta_min 2.22
_diffrn_standards_decay_% 0.0
_exptl_absorpt_coefficient_mu 0.169
_exptl_absorpt_correction_type none
_exptl_crystal_colour colorless
_exptl_crystal_density_diffrn 1.403
_exptl_crystal_density_method 'not measured'
_exptl_crystal_description 'rectangular prism'
_exptl_crystal_F_000 1296
_exptl_crystal_size_max 0.25
_exptl_crystal_size_mid 0.14
_exptl_crystal_size_min 0.10
_refine_diff_density_max 0.519
_refine_diff_density_min -0.324
_refine_diff_density_rms 0.054
_refine_ls_extinction_method none
_refine_ls_goodness_of_fit_ref 0.928
_refine_ls_hydrogen_treatment mixed
_refine_ls_matrix_type full
_refine_ls_number_parameters 521
_refine_ls_number_reflns 6773
_refine_ls_number_restraints 0
_refine_ls_restrained_S_all 0.928
_refine_ls_R_factor_all 0.0594
_refine_ls_R_factor_gt 0.0405
_refine_ls_shift/su_max 0.001
_refine_ls_shift/su_mean 0.000
_refine_ls_structure_factor_coef Fsqd
_refine_ls_weighting_details 'calc w==1/[\s^2^(Fo^2^)+(0.0607P)^2^+0.0000P] where P==(Fo^2^+2Fc^2^)/3'
_refine_ls_weighting_scheme calc
_refine_ls_wR_factor_gt 0.0983
_refine_ls_wR_factor_ref 0.1045
_reflns_number_gt 4921
_reflns_number_total 6773
_reflns_threshold_expression >2sigma(I)
_cod_data_source_file b413438a.txt
_cod_depositor_comments
;
The following automatic conversions were performed:
'_symmetry_cell_setting' value 'Monoclinic' changed to 'monoclinic'
according to '/home/saulius/struct/CIF-dictionaries/cif_core.dic'
dictionary named 'cif_core.dic' version 2.4.1 from 2010-06-29.

Automatic conversion script
Id: cif_fix_enum 1527 2010-12-29 10:47:43Z saulius 
;
_cod_original_sg_symbol_H-M 'P2(1)/c  '
_cod_database_code 7101117

loop_
_symmetry_equiv_pos_as_xyz
'x, y, z'
'-x, y+1/2, -z+1/2'
'-x, -y, -z'
'x, -y-1/2, z-1/2'

loop_
_atom_site_label
_atom_site_type_symbol
_atom_site_fract_x
_atom_site_fract_y
_atom_site_fract_z
_atom_site_U_iso_or_equiv
_atom_site_adp_type
_atom_site_occupancy
_atom_site_symmetry_multiplicity
_atom_site_calc_flag
C1 C -0.06752(17) 0.2940(2) 0.06664(7) 0.0331(4) Uani 1 1 d
C2 C -0.09002(12) 0.4980(2) 0.05729(5) 0.0192(3) Uani 1 1 d
N3 N -0.05701(10) 0.61367(17) 0.09797(4) 0.0187(3) Uani 1 1 d
C4 C -0.13433(12) 0.7592(2) 0.10082(5) 0.0179(3) Uani 1 1 d
C5 C -0.23111(12) 0.67478(19) 0.07691(5) 0.0165(3) Uani 1 1 d
C6 C -0.32344(12) 0.7194(2) 0.08429(5) 0.0165(3) Uani 1 1 d
C7 C -0.41951(12) 0.6347(2) 0.05861(5) 0.0204(3) Uani 1 1 d
C8 C -0.45656(12) 0.7497(2) 0.01840(5) 0.0208(3) Uani 1 1 d
C9 C -0.41956(12) 0.7322(2) -0.01852(5) 0.0206(3) Uani 1 1 d
C10 C -0.34374(12) 0.5875(2) -0.02720(5) 0.0195(3) Uani 1 1 d
C11 C -0.23068(12) 0.6093(2) -0.00512(5) 0.0168(3) Uani 1 1 d
C12 C -0.20490(12) 0.5390(2) 0.04315(5) 0.0160(3) Uani 1 1 d
S13 S 0.06054(3) 0.69347(6) 0.104305(13) 0.02180(11) Uani 1 1 d
O14 O 0.12594(9) 0.53941(18) 0.10012(4) 0.0323(3) Uani 1 1 d
O15 O 0.06619(9) 0.85292(17) 0.07703(4) 0.0301(3) Uani 1 1 d
C16 C 0.08089(12) 0.7686(2) 0.15932(5) 0.0224(3) Uani 1 1 d
C17 C 0.11994(13) 0.6452(3) 0.19255(6) 0.0293(4) Uani 1 1 d
C18 C 0.13566(15) 0.7041(3) 0.23583(6) 0.0383(5) Uani 1 1 d
C19 C 0.11125(14) 0.8830(3) 0.24678(6) 0.0416(5) Uani 1 1 d
C20 C 0.07279(14) 1.0051(3) 0.21309(7) 0.0385(5) Uani 1 1 d
C21 C 0.05805(13) 0.9504(3) 0.16945(6) 0.0291(4) Uani 1 1 d
C22 C 0.1275(2) 0.9457(6) 0.29412(8) 0.0682(9) Uani 1 1 d
C23 C -0.33805(11) 0.8739(2) 0.11481(5) 0.0180(3) Uani 1 1 d
C24 C -0.36210(14) 0.8397(2) 0.15580(6) 0.0262(4) Uani 1 1 d
C25 C -0.37650(15) 0.9842(3) 0.18355(6) 0.0321(4) Uani 1 1 d
C26 C -0.36880(15) 1.1655(3) 0.17015(6) 0.0338(4) Uani 1 1 d
C27 C -0.34448(18) 1.2015(3) 0.12946(6) 0.0409(5) Uani 1 1 d
C28 C -0.32951(16) 1.0569(2) 0.10169(6) 0.0319(4) Uani 1 1 d
C29 C -0.19505(13) 0.8087(2) -0.00769(5) 0.0183(3) Uani 1 1 d
O30 O -0.22288(9) 0.86718(14) -0.05321(3) 0.0196(2) Uani 1 1 d
C31 C -0.26334(12) 1.0359(2) -0.06019(5) 0.0178(3) Uani 1 1 d
O32 O -0.27339(9) 1.14675(15) -0.03219(4) 0.0256(3) Uani 1 1 d
C33 C -0.29882(12) 1.0704(2) -0.10819(5) 0.0179(3) Uani 1 1 d
C34 C -0.34370(12) 1.2411(2) -0.12026(5) 0.0191(3) Uani 1 1 d
C35 C -0.37712(12) 1.2777(2) -0.16415(5) 0.0198(3) Uani 1 1 d
N36 N -0.42461(11) 1.45918(19) -0.17659(5) 0.0251(3) Uani 1 1 d
O37 O -0.45617(10) 1.48854(18) -0.21570(4) 0.0354(3) Uani 1 1 d
O38 O -0.42965(11) 1.57031(17) -0.14725(4) 0.0359(3) Uani 1 1 d
C39 C -0.36695(12) 1.1536(2) -0.19701(5) 0.0215(3) Uani 1 1 d
C40 C -0.32112(12) 0.9860(2) -0.18359(5) 0.0210(3) Uani 1 1 d
N41 N -0.30491(11) 0.8544(2) -0.21803(5) 0.0273(3) Uani 1 1 d
O42 O -0.32988(12) 0.90244(19) -0.25624(4) 0.0407(4) Uani 1 1 d
O43 O -0.26571(11) 0.70502(17) -0.20641(4) 0.0340(3) Uani 1 1 d
C44 C -0.28705(12) 0.9402(2) -0.14005(5) 0.0194(3) Uani 1 1 d
H45 H -0.1074(16) 0.252(3) 0.0883(7) 0.036(6) Uiso 1 1 d
H46 H 0.0049(17) 0.268(3) 0.0750(7) 0.036(6) Uiso 1 1 d
H47 H -0.0914(17) 0.225(3) 0.0393(7) 0.042(6) Uiso 1 1 d
H48 H -0.0531(13) 0.534(2) 0.0345(6) 0.020(4) Uiso 1 1 d
H49 H -0.1185(14) 0.877(3) 0.0861(6) 0.025(5) Uiso 1 1 d
H50 H -0.1396(13) 0.783(2) 0.1306(6) 0.016(4) Uiso 1 1 d
H51 H -0.4728(14) 0.628(3) 0.0770(6) 0.026(5) Uiso 1 1 d
H52 H -0.4043(13) 0.507(3) 0.0486(5) 0.021(4) Uiso 1 1 d
H53 H -0.5058(14) 0.844(3) 0.0217(6) 0.027(5) Uiso 1 1 d
H54 H -0.4483(14) 0.815(3) -0.0424(6) 0.028(5) Uiso 1 1 d
H55 H -0.3445(13) 0.590(2) -0.0591(6) 0.017(4) Uiso 1 1 d
H56 H -0.3617(13) 0.468(3) -0.0187(6) 0.024(5) Uiso 1 1 d
H57 H -0.1914(13) 0.532(2) -0.0219(5) 0.014(4) Uiso 1 1 d
H58 H -0.2436(13) 0.428(2) 0.0446(5) 0.018(4) Uiso 1 1 d
H59 H 0.1344(16) 0.520(3) 0.1855(6) 0.037(6) Uiso 1 1 d
H60 H 0.1614(16) 0.618(3) 0.2596(7) 0.040(6) Uiso 1 1 d
H61 H 0.0562(17) 1.135(3) 0.2202(7) 0.053(7) Uiso 1 1 d
H62 H 0.0329(15) 1.035(3) 0.1463(7) 0.034(5) Uiso 1 1 d
H63 H 0.076(3) 0.968(5) 0.3039(10) 0.086(10) Uiso 1 1 d
H64 H 0.189(3) 1.002(5) 0.3026(10) 0.093(11) Uiso 1 1 d
H65 H 0.171(5) 0.836(8) 0.3166(19) 0.22(2) Uiso 1 1 d
H66 H -0.3709(15) 0.717(3) 0.1642(6) 0.032(5) Uiso 1 1 d
H67 H -0.3888(19) 0.964(3) 0.2096(8) 0.054(7) Uiso 1 1 d
H68 H -0.3809(17) 1.265(3) 0.1891(7) 0.043(6) Uiso 1 1 d
H69 H -0.3412(17) 1.319(3) 0.1185(8) 0.052(7) Uiso 1 1 d
H70 H -0.3163(15) 1.085(3) 0.0715(7) 0.039(6) Uiso 1 1 d
H71 H -0.1222(14) 0.820(2) 0.0006(6) 0.020(4) Uiso 1 1 d
H72 H -0.2313(12) 0.886(2) 0.0097(5) 0.012(4) Uiso 1 1 d
H73 H -0.3489(12) 1.331(2) -0.0992(6) 0.016(4) Uiso 1 1 d
H74 H -0.3917(14) 1.185(2) -0.2273(6) 0.025(5) Uiso 1 1 d
H75 H -0.2551(13) 0.828(3) -0.1325(6) 0.020(4) Uiso 1 1 d

loop_
_atom_site_aniso_label
_atom_site_aniso_U_11
_atom_site_aniso_U_22
_atom_site_aniso_U_33
_atom_site_aniso_U_23
_atom_site_aniso_U_13
_atom_site_aniso_U_12
C1 0.0341(11) 0.0153(8) 0.0453(12) -0.0030(8) -0.0052(9) 0.0068(7)
C2 0.0217(8) 0.0158(7) 0.0194(8) -0.0019(6) 0.0020(6) 0.0018(6)
N3 0.0188(7) 0.0160(6) 0.0209(7) -0.0026(5) 0.0026(5) 0.0001(5)
C4 0.0199(8) 0.0148(7) 0.0185(8) -0.0021(6) 0.0027(6) 0.0007(6)
C5 0.0225(8) 0.0121(7) 0.0145(7) 0.0025(5) 0.0018(6) -0.0017(6)
C6 0.0221(8) 0.0127(7) 0.0145(7) 0.0027(5) 0.0026(6) -0.0018(6)
C7 0.0208(8) 0.0169(8) 0.0239(8) -0.0014(6) 0.0050(7) -0.0028(6)
C8 0.0172(8) 0.0162(7) 0.0273(9) -0.0020(6) -0.0002(6) -0.0019(6)
C9 0.0215(8) 0.0148(7) 0.0228(8) -0.0004(6) -0.0035(6) -0.0021(6)
C10 0.0254(9) 0.0137(7) 0.0180(8) -0.0017(6) 0.0007(6) -0.0021(6)
C11 0.0215(8) 0.0115(7) 0.0173(8) -0.0019(6) 0.0034(6) 0.0009(6)
C12 0.0201(8) 0.0106(7) 0.0172(7) -0.0004(5) 0.0031(6) -0.0005(6)
S13 0.0183(2) 0.0243(2) 0.0230(2) -0.00319(16) 0.00411(15) -0.00128(15)
O14 0.0219(6) 0.0349(7) 0.0404(8) -0.0117(6) 0.0068(5) 0.0043(5)
O15 0.0282(7) 0.0350(7) 0.0272(7) 0.0042(5) 0.0053(5) -0.0092(5)
C16 0.0157(8) 0.0278(9) 0.0229(8) -0.0027(6) 0.0013(6) -0.0008(6)
C17 0.0227(9) 0.0347(10) 0.0295(10) 0.0016(8) 0.0019(7) 0.0011(7)
C18 0.0246(10) 0.0615(14) 0.0275(10) 0.0074(9) 0.0017(8) 0.0001(9)
C19 0.0224(10) 0.0742(15) 0.0282(10) -0.0157(10) 0.0046(8) -0.0020(9)
C20 0.0249(10) 0.0468(12) 0.0430(12) -0.0207(9) 0.0040(8) 0.0016(8)
C21 0.0210(9) 0.0318(10) 0.0330(10) -0.0077(8) 0.0012(7) 0.0014(7)
C22 0.0351(14) 0.135(3) 0.0339(13) -0.0328(16) 0.0041(11) 0.0023(16)
C23 0.0172(8) 0.0186(7) 0.0177(8) -0.0014(6) 0.0015(6) 0.0015(6)
C24 0.0324(10) 0.0257(9) 0.0218(9) 0.0006(7) 0.0082(7) -0.0047(7)
C25 0.0366(11) 0.0401(11) 0.0215(9) -0.0046(8) 0.0098(8) 0.0003(8)
C26 0.0422(11) 0.0315(10) 0.0255(9) -0.0084(8) 0.0006(8) 0.0164(8)
C27 0.0743(16) 0.0190(9) 0.0282(10) 0.0011(7) 0.0059(10) 0.0129(9)
C28 0.0563(13) 0.0197(8) 0.0208(9) 0.0023(7) 0.0096(8) 0.0053(8)
C29 0.0251(9) 0.0143(7) 0.0151(7) 0.0017(6) 0.0024(6) -0.0017(6)
O30 0.0305(6) 0.0131(5) 0.0155(5) 0.0021(4) 0.0045(4) 0.0021(4)
C31 0.0201(8) 0.0137(7) 0.0200(8) 0.0010(6) 0.0048(6) -0.0008(6)
O32 0.0398(7) 0.0182(6) 0.0188(6) -0.0009(4) 0.0054(5) 0.0044(5)
C33 0.0184(8) 0.0170(7) 0.0185(8) 0.0008(6) 0.0042(6) -0.0007(6)
C34 0.0200(8) 0.0175(7) 0.0208(8) -0.0013(6) 0.0060(6) -0.0006(6)
C35 0.0189(8) 0.0177(8) 0.0229(8) 0.0037(6) 0.0036(6) 0.0025(6)
N36 0.0265(8) 0.0242(7) 0.0244(8) 0.0059(6) 0.0039(6) 0.0057(6)
O37 0.0411(8) 0.0362(7) 0.0267(7) 0.0096(6) -0.0001(6) 0.0106(6)
O38 0.0511(9) 0.0262(7) 0.0301(7) 0.0006(5) 0.0064(6) 0.0160(6)
C39 0.0218(8) 0.0246(8) 0.0181(8) 0.0006(6) 0.0032(6) -0.0001(6)
C40 0.0232(8) 0.0203(8) 0.0193(8) -0.0041(6) 0.0036(6) -0.0008(6)
N41 0.0312(8) 0.0269(8) 0.0226(8) -0.0051(6) 0.0020(6) 0.0016(6)
O42 0.0613(10) 0.0410(8) 0.0177(7) -0.0051(5) 0.0008(6) 0.0121(7)
O43 0.0476(8) 0.0239(6) 0.0294(7) -0.0060(5) 0.0039(6) 0.0092(6)
C44 0.0210(8) 0.0164(8) 0.0208(8) 0.0001(6) 0.0042(6) -0.0004(6)

loop_
_atom_type_symbol
_atom_type_description
_atom_type_scat_dispersion_real
_atom_type_scat_dispersion_imag
_atom_type_scat_source
C C 0.0033 0.0016 'International Tables Vol C Tables 4.2.6.8 and 6.1.1.4'
H H 0.0000 0.0000 'International Tables Vol C Tables 4.2.6.8 and 6.1.1.4'
N N 0.0061 0.0033 'International Tables Vol C Tables 4.2.6.8 and 6.1.1.4'
O O 0.0106 0.0060 'International Tables Vol C Tables 4.2.6.8 and 6.1.1.4'
S S 0.1246 0.1234 'International Tables Vol C Tables 4.2.6.8 and 6.1.1.4'

loop_
_geom_angle_atom_site_label_1
_geom_angle_atom_site_label_2
_geom_angle_atom_site_label_3
_geom_angle
C2 C1 H45 108.8(12)
C2 C1 H46 112.9(12)
H45 C1 H46 113.3(17)
C2 C1 H47 107.9(12)
H45 C1 H47 107.2(17)
H46 C1 H47 106.4(17)
N3 C2 C1 111.07(14)
N3 C2 C12 104.88(12)
C1 C2 C12 113.05(14)
N3 C2 H48 110.5(10)
C1 C2 H48 106.9(10)
C12 C2 H48 110.5(10)
C4 N3 C2 109.80(12)
C4 N3 S13 113.62(10)
C2 N3 S13 114.99(10)
N3 C4 C5 103.22(12)
N3 C4 H49 111.6(10)
C5 C4 H49 110.7(10)
N3 C4 H50 111.0(10)
C5 C4 H50 110.3(10)
H49 C4 H50 109.8(14)
C6 C5 C4 123.97(14)
C6 C5 C12 127.42(14)
C4 C5 C12 108.59(13)
C5 C6 C23 121.12(13)
C5 C6 C7 122.36(14)
C23 C6 C7 116.10(13)
C8 C7 C6 109.48(13)
C8 C7 H51 109.9(11)
C6 C7 H51 110.4(11)
C8 C7 H52 107.8(10)
C6 C7 H52 109.6(10)
H51 C7 H52 109.6(14)
C9 C8 C7 122.73(15)
C9 C8 H53 121.6(11)
C7 C8 H53 115.6(11)
C8 C9 C10 125.55(15)
C8 C9 H54 116.0(11)
C10 C9 H54 118.3(11)
C9 C10 C11 118.77(13)
C9 C10 H55 106.3(10)
C11 C10 H55 106.0(10)
C9 C10 H56 111.8(11)
C11 C10 H56 104.2(11)
H55 C10 H56 109.5(14)
C29 C11 C10 111.17(13)
C29 C11 C12 109.92(12)
C10 C11 C12 114.91(13)
C29 C11 H57 108.2(10)
C10 C11 H57 106.2(10)
C12 C11 H57 106.0(9)
C5 C12 C2 105.51(12)
C5 C12 C11 114.26(12)
C2 C12 C11 111.86(13)
C5 C12 H58 108.5(10)
C2 C12 H58 109.9(10)
C11 C12 H58 106.8(10)
O14 S13 O15 118.20(8)
O14 S13 N3 107.37(7)
O15 S13 N3 111.01(7)
O14 S13 C16 109.59(8)
O15 S13 C16 107.75(8)
N3 S13 C16 101.67(7)
C17 C16 C21 120.35(17)
C17 C16 S13 119.32(13)
C21 C16 S13 120.33(13)
C18 C17 C16 119.35(19)
C18 C17 H59 120.6(12)
C16 C17 H59 120.1(12)
C17 C18 C19 121.31(19)
C17 C18 H60 120.4(13)
C19 C18 H60 118.3(13)
C18 C19 C20 118.57(18)
C18 C19 C22 121.0(2)
C20 C19 C22 120.4(2)
C21 C20 C19 121.18(19)
C21 C20 H61 118.9(13)
C19 C20 H61 119.9(13)
C20 C21 C16 119.20(19)
C20 C21 H62 121.2(12)
C16 C21 H62 119.6(12)
C19 C22 H63 116(2)
C19 C22 H64 112(2)
H63 C22 H64 126(3)
C19 C22 H65 111(3)
H63 C22 H65 106(4)
H64 C22 H65 79(3)
C24 C23 C28 118.71(15)
C24 C23 C6 121.45(14)
C28 C23 C6 119.82(14)
C23 C24 C25 120.85(16)
C23 C24 H66 118.9(12)
C25 C24 H66 120.2(12)
C26 C25 C24 120.12(17)
C26 C25 H67 118.3(16)
C24 C25 H67 121.5(16)
C27 C26 C25 119.60(17)
C27 C26 H68 120.5(13)
C25 C26 H68 119.9(13)
C26 C27 C28 120.36(18)
C26 C27 H69 123.1(15)
C28 C27 H69 116.5(15)
C27 C28 C23 120.34(17)
C27 C28 H70 119.6(12)
C23 C28 H70 120.0(12)
O30 C29 C11 107.29(12)
O30 C29 H71 107.7(10)
C11 C29 H71 112.3(10)
O30 C29 H72 107.9(9)
C11 C29 H72 109.0(9)
H71 C29 H72 112.5(14)
C31 O30 C29 116.63(12)
O32 C31 O30 125.77(14)
O32 C31 C33 123.11(14)
O30 C31 C33 111.09(12)
C44 C33 C34 120.42(15)
C44 C33 C31 122.29(14)
C34 C33 C31 117.29(13)
C35 C34 C33 118.85(14)
C35 C34 H73 120.2(10)
C33 C34 H73 120.9(10)
C34 C35 C39 123.00(15)
C34 C35 N36 118.40(14)
C39 C35 N36 118.59(14)
O38 N36 O37 124.34(14)
O38 N36 C35 117.86(13)
O37 N36 C35 117.80(14)
C35 C39 C40 116.30(15)
C35 C39 H74 120.0(11)
C40 C39 H74 123.7(11)
C44 C40 C39 123.46(15)
C44 C40 N41 119.02(14)
C39 C40 N41 117.48(14)
O42 N41 O43 124.32(14)
O42 N41 C40 117.86(14)
O43 N41 C40 117.81(14)
C40 C44 C33 117.97(15)
C40 C44 H75 120.7(11)
C33 C44 H75 121.3(11)

loop_
_geom_bond_atom_site_label_1
_geom_bond_atom_site_label_2
_geom_bond_distance
C1 C2 1.520(2)
C1 H45 0.97(2)
C1 H46 0.97(2)
C1 H47 0.99(2)
C2 N3 1.5079(19)
C2 C12 1.544(2)
C2 H48 0.965(18)
N3 C4 1.4847(19)
N3 S13 1.6474(13)
C4 C5 1.497(2)
C4 H49 1.005(19)
C4 H50 0.952(17)
C5 C6 1.330(2)
C5 C12 1.517(2)
C6 C23 1.496(2)
C6 C7 1.510(2)
C7 C8 1.503(2)
C7 H51 0.986(19)
C7 H52 1.002(18)
C8 C9 1.327(2)
C8 H53 0.964(19)
C9 C10 1.510(2)
C9 H54 0.971(19)
C10 C11 1.547(2)
C10 H55 0.985(17)
C10 H56 0.944(19)
C11 C29 1.522(2)
C11 C12 1.555(2)
C11 H57 0.976(17)
C12 H58 0.958(17)
S13 O14 1.4328(12)
S13 O15 1.4365(12)
S13 C16 1.7591(17)
C16 C17 1.389(2)
C16 C21 1.395(2)
C17 C18 1.383(3)
C17 H59 0.96(2)
C18 C19 1.389(3)
C18 H60 0.97(2)
C19 C20 1.390(3)
C19 C22 1.510(3)
C20 C21 1.385(3)
C20 H61 1.00(2)
C21 H62 0.95(2)
C22 H63 0.82(3)
C22 H64 0.92(4)
C22 H65 1.14(6)
C23 C24 1.383(2)
C23 C28 1.392(2)
C24 C25 1.385(2)
C24 H66 0.94(2)
C25 C26 1.382(3)
C25 H67 0.86(2)
C26 C27 1.378(3)
C26 H68 0.96(2)
C27 C28 1.388(3)
C27 H69 0.92(2)
C28 H70 1.00(2)
C29 O30 1.4523(18)
C29 H71 0.963(18)
C29 H72 0.961(17)
O30 C31 1.3336(18)
C31 O32 1.2034(18)
C31 C33 1.495(2)
C33 C44 1.390(2)
C33 C34 1.391(2)
C34 C35 1.376(2)
C34 H73 0.933(17)
C35 C39 1.379(2)
C35 N36 1.4757(19)
N36 O38 1.2216(18)
N36 O37 1.2255(18)
C39 C40 1.385(2)
C39 H74 0.962(18)
C40 C44 1.382(2)
C40 N41 1.471(2)
N41 O42 1.2187(18)
N41 O43 1.2237(18)
C44 H75 0.923(18)

loop_
_geom_torsion_atom_site_label_1
_geom_torsion_atom_site_label_2
_geom_torsion_atom_site_label_3
_geom_torsion_atom_site_label_4
_geom_torsion
C1 C2 N3 C4 -139.49(15)
C12 C2 N3 C4 -17.04(16)
C1 C2 N3 S13 90.89(16)
C12 C2 N3 S13 -146.66(10)
C2 N3 C4 C5 27.56(15)
S13 N3 C4 C5 157.92(10)
N3 C4 C5 C6 154.10(14)
N3 C4 C5 C12 -27.57(15)
C4 C5 C6 C23 6.0(2)
C12 C5 C6 C23 -172.00(13)
C4 C5 C6 C7 178.35(14)
C12 C5 C6 C7 0.3(2)
C5 C6 C7 C8 -89.34(18)
C23 C6 C7 C8 83.37(16)
C6 C7 C8 C9 82.75(19)
C7 C8 C9 C10 5.6(3)
C8 C9 C10 C11 -74.8(2)
C9 C10 C11 C29 -43.39(19)
C9 C10 C11 C12 82.24(17)
C6 C5 C12 C2 -164.13(15)
C4 C5 C12 C2 17.61(15)
C6 C5 C12 C11 72.57(19)
C4 C5 C12 C11 -105.68(14)
N3 C2 C12 C5 -0.50(15)
C1 C2 C12 C5 120.65(15)
N3 C2 C12 C11 124.30(13)
C1 C2 C12 C11 -114.54(16)
C29 C11 C12 C5 45.31(17)
C10 C11 C12 C5 -80.97(16)
C29 C11 C12 C2 -74.48(15)
C10 C11 C12 C2 159.23(12)
C4 N3 S13 O14 -179.14(11)
C2 N3 S13 O14 -51.42(12)
C4 N3 S13 O15 -48.56(13)
C2 N3 S13 O15 79.16(12)
C4 N3 S13 C16 65.81(12)
C2 N3 S13 C16 -166.46(11)
O14 S13 C16 C17 -24.24(16)
O15 S13 C16 C17 -154.07(14)
N3 S13 C16 C17 89.16(14)
O14 S13 C16 C21 155.75(13)
O15 S13 C16 C21 25.92(16)
N3 S13 C16 C21 -90.85(14)
C21 C16 C17 C18 0.2(3)
S13 C16 C17 C18 -179.80(14)
C16 C17 C18 C19 1.3(3)
C17 C18 C19 C20 -1.7(3)
C17 C18 C19 C22 179.3(2)
C18 C19 C20 C21 0.5(3)
C22 C19 C20 C21 179.5(2)
C19 C20 C21 C16 1.0(3)
C17 C16 C21 C20 -1.3(3)
S13 C16 C21 C20 178.68(14)
C5 C6 C23 C24 -107.25(18)
C7 C6 C23 C24 79.95(19)
C5 C6 C23 C28 74.1(2)
C7 C6 C23 C28 -98.71(18)
C28 C23 C24 C25 -0.6(3)
C6 C23 C24 C25 -179.30(16)
C23 C24 C25 C26 1.2(3)
C24 C25 C26 C27 -1.5(3)
C25 C26 C27 C28 1.1(3)
C26 C27 C28 C23 -0.6(3)
C24 C23 C28 C27 0.3(3)
C6 C23 C28 C27 178.99(18)
C10 C11 C29 O30 -50.57(16)
C12 C11 C29 O30 -178.94(12)
C11 C29 O30 C31 136.37(13)
C29 O30 C31 O32 4.4(2)
C29 O30 C31 C33 -173.79(12)
O32 C31 C33 C44 -179.64(15)
O30 C31 C33 C44 -1.4(2)
O32 C31 C33 C34 1.2(2)
O30 C31 C33 C34 179.43(13)
C44 C33 C34 C35 0.7(2)
C31 C33 C34 C35 179.93(14)
C33 C34 C35 C39 -1.0(2)
C33 C34 C35 N36 179.99(14)
C34 C35 N36 O38 1.8(2)
C39 C35 N36 O38 -177.30(15)
C34 C35 N36 O37 -178.39(15)
C39 C35 N36 O37 2.5(2)
C34 C35 C39 C40 0.4(2)
N36 C35 C39 C40 179.48(14)
C35 C39 C40 C44 0.4(2)
C35 C39 C40 N41 -177.21(14)
C44 C40 N41 O42 -175.55(16)
C39 C40 N41 O42 2.1(2)
C44 C40 N41 O43 3.3(2)
C39 C40 N41 O43 -179.05(15)
C39 C40 C44 C33 -0.6(2)
N41 C40 C44 C33 176.97(14)
C34 C33 C44 C40 0.0(2)
C31 C33 C44 C40 -179.16(14)
